data_4333458
loop_
_publ_author_name
'Cranswick, Matthew A.'
'Dawson, Alice'
'Cooney, J. Jon A.'
'Gruhn, Nadine E.'
'Lichtenberger, Dennis L.'
'Enemark, John H.'

_publ_section_title
;
 Photoelectron Spectroscopy and Electronic Structure Calculations of
 d1Vanadocene Compounds with Chelated Dithiolate Ligands:&#x00A0;
 Implications for Pyranopterin Mo/W Enzymes
;
_journal_issue 25
_journal_name_full 'Inorganic Chemistry'
_journal_page_first 10639
_journal_page_last 10646
_journal_paper_doi 10.1021/ic701338s
_journal_volume 46
_journal_year 2007
_chemical_formula_moiety 'C12 H12 S2 V'
_chemical_formula_sum 'C12 H12 S2 V'
_chemical_formula_weight 271.28
_chemical_name_systematic
; 
 ? 
;
_space_group_IT_number 14
_symmetry_cell_setting monoclinic
_symmetry_space_group_name_Hall '-P 2ybc'
_symmetry_space_group_name_H-M 'P 1 21/c 1'
_atom_sites_solution_hydrogens geom
_atom_sites_solution_primary direct
_atom_sites_solution_secondary difmap
_audit_creation_method SHELXL-97
_cell_angle_alpha 90.00
_cell_angle_beta 104.849(2)
_cell_angle_gamma 90.00
_cell_formula_units_Z 4
_cell_length_a 11.3051(10)
_cell_length_b 7.5236(7)
_cell_length_c 13.3767(12)
_cell_measurement_reflns_used 2692
_cell_measurement_temperature 170(2)
_cell_measurement_theta_max 27.91
_cell_measurement_theta_min 3.13
_cell_volume 1099.76(17)
_computing_cell_refinement 'Bruker SMART'
_computing_data_collection 'Bruker SMART'
_computing_data_reduction 'Bruker SAINT'
_computing_molecular_graphics 'Bruker SHELXTL'
_computing_publication_material 'Bruker SHELXTL'
_computing_structure_refinement 'Bruker SHELXTL'
_computing_structure_solution 'SIR92 (Altomare et al, 1993)'
_diffrn_ambient_temperature 170(2)
_diffrn_measured_fraction_theta_full 0.999
_diffrn_measured_fraction_theta_max 0.941
_diffrn_measurement_device_type 'Bruker SMART 1000 CCD area detector'
_diffrn_measurement_method 'phi and omega scans'
_diffrn_radiation_monochromator graphite
_diffrn_radiation_source 'sealed tube'
_diffrn_radiation_type MoK\a
_diffrn_radiation_wavelength 0.71073
_diffrn_reflns_av_R_equivalents 0.0497
_diffrn_reflns_av_sigmaI/netI 0.0446
_diffrn_reflns_limit_h_max 14
_diffrn_reflns_limit_h_min -14
_diffrn_reflns_limit_k_max 10
_diffrn_reflns_limit_k_min -9
_diffrn_reflns_limit_l_max 18
_diffrn_reflns_limit_l_min -17
_diffrn_reflns_number 12814
_diffrn_reflns_theta_full 25.00
_diffrn_reflns_theta_max 28.68
_diffrn_reflns_theta_min 3.13
_exptl_absorpt_coefficient_mu 1.240
_exptl_absorpt_correction_T_max 0.917
_exptl_absorpt_correction_T_min 0.827
_exptl_absorpt_correction_type multi-scan
_exptl_absorpt_process_details 'SADABS; Sheldrick, 2003'
_exptl_crystal_colour 'dark purple'
_exptl_crystal_density_diffrn 1.638
_exptl_crystal_density_method 'not measured'
_exptl_crystal_description block
_exptl_crystal_F_000 556
_exptl_crystal_size_max 0.204
_exptl_crystal_size_mid 0.127
_exptl_crystal_size_min 0.088
_refine_diff_density_max 0.495
_refine_diff_density_min -0.343
_refine_diff_density_rms 0.095
_refine_ls_extinction_method none
_refine_ls_goodness_of_fit_ref 1.040
_refine_ls_hydrogen_treatment constr
_refine_ls_matrix_type full
_refine_ls_number_parameters 136
_refine_ls_number_reflns 2675
_refine_ls_number_restraints 0
_refine_ls_restrained_S_all 1.040
_refine_ls_R_factor_all 0.0644
_refine_ls_R_factor_gt 0.0389
_refine_ls_shift/su_max 0.000
_refine_ls_shift/su_mean 0.000
_refine_ls_structure_factor_coef Fsqd
_refine_ls_weighting_details 'calc w=1/[\s^2^(Fo^2^)+(0.0466P)^2^+0.7212P] where P=(Fo^2^+2Fc^2^)/3'
_refine_ls_weighting_scheme calc
_refine_ls_wR_factor_gt 0.0855
_refine_ls_wR_factor_ref 0.0986
_reflns_number_gt 1972
_reflns_number_total 2675
_reflns_threshold_expression >2sigma(I)
_cod_data_source_file ic701338ssup1.cif
_cod_data_source_block jc03s
_cod_depositor_comments
;
The following automatic conversions were performed:

'_symmetry_cell_setting' value 'Monoclinic' changed to 'monoclinic'
according to /home/saulius/struct/CIF-dictionaries/cif_core.dic
dictionary named 'cif_core.dic' version 2.4.2 from 2011-04-26.

Automatic conversion script
Id: cif_fix_values 1891 2012-01-12 08:04:46Z andrius 
;
_cod_original_sg_symbol_H-M P2(1)/c
_cod_database_code 4333458

loop_
_symmetry_equiv_pos_as_xyz
'x, y, z'
'-x, y+1/2, -z+1/2'
'-x, -y, -z'
'x, -y-1/2, z-1/2'

loop_
_atom_site_label
_atom_site_type_symbol
_atom_site_fract_x
_atom_site_fract_y
_atom_site_fract_z
_atom_site_U_iso_or_equiv
_atom_site_adp_type
_atom_site_occupancy
_atom_site_symmetry_multiplicity
_atom_site_calc_flag
_atom_site_refinement_flags
V1 V 0.75253(4) 0.13719(5) 0.36070(3) 0.01449(13) Uani 1 1 d .
C11 C 0.8074(3) -0.0226(4) 0.5105(2) 0.0320(7) Uani 1 1 d .
H11 H 0.8851 -0.0018 0.5569 0.038 Uiso 1 1 calc R
C12 C 0.7807(3) -0.1486(4) 0.4308(2) 0.0315(7) Uani 1 1 d .
H12 H 0.8370 -0.2309 0.4149 0.038 Uiso 1 1 calc R
C13 C 0.6574(3) -0.1326(4) 0.3787(2) 0.0307(7) Uani 1 1 d .
H13 H 0.6153 -0.2017 0.3211 0.037 Uiso 1 1 calc R
C14 C 0.6064(3) 0.0025(4) 0.4258(2) 0.0286(6) Uani 1 1 d .
H14 H 0.5242 0.0432 0.4051 0.034 Uiso 1 1 calc R
C15 C 0.6982(3) 0.0674(4) 0.5093(2) 0.0289(7) Uani 1 1 d .
H15 H 0.6882 0.1566 0.5567 0.035 Uiso 1 1 calc R
C21 C 0.8220(3) 0.3755(3) 0.4688(2) 0.0261(6) Uani 1 1 d .
H21 H 0.8507 0.3614 0.5416 0.031 Uiso 1 1 calc R
C22 C 0.7010(3) 0.4113(3) 0.4144(2) 0.0264(6) Uani 1 1 d .
H22 H 0.6334 0.4253 0.4436 0.032 Uiso 1 1 calc R
C23 C 0.6975(3) 0.4227(3) 0.3093(2) 0.0275(6) Uani 1 1 d .
H23 H 0.6270 0.4462 0.2547 0.033 Uiso 1 1 calc R
C24 C 0.8155(3) 0.3934(3) 0.2986(2) 0.0268(6) Uani 1 1 d .
H24 H 0.8393 0.3934 0.2354 0.032 Uiso 1 1 calc R
C25 C 0.8933(3) 0.3639(4) 0.3977(2) 0.0262(6) Uani 1 1 d .
H25 H 0.9786 0.3405 0.4134 0.031 Uiso 1 1 calc R
S1 S 0.90447(6) 0.01414(10) 0.28260(6) 0.02897(19) Uani 1 1 d .
C2 C 0.8143(3) -0.1350(4) 0.1960(2) 0.0311(7) Uani 1 1 d .
H2 H 0.8502 -0.2407 0.1783 0.037 Uiso 1 1 calc R
C3 C 0.6962(3) -0.1038(4) 0.1544(2) 0.0300(7) Uani 1 1 d .
H3 H 0.6502 -0.1859 0.1057 0.036 Uiso 1 1 calc R
S4 S 0.62325(6) 0.08571(9) 0.18706(5) 0.02469(18) Uani 1 1 d .

loop_
_atom_site_aniso_label
_atom_site_aniso_U_11
_atom_site_aniso_U_22
_atom_site_aniso_U_33
_atom_site_aniso_U_23
_atom_site_aniso_U_13
_atom_site_aniso_U_12
V1 0.0152(2) 0.0129(2) 0.0149(2) -0.00012(16) 0.00310(16) -0.00043(16)
C11 0.0395(17) 0.0287(16) 0.0230(15) 0.0102(12) -0.0008(13) -0.0011(13)
C12 0.0476(19) 0.0174(14) 0.0314(16) 0.0069(12) 0.0135(14) 0.0042(13)
C13 0.0451(18) 0.0222(14) 0.0252(15) 0.0029(12) 0.0098(13) -0.0130(13)
C14 0.0274(15) 0.0337(17) 0.0280(15) 0.0033(12) 0.0131(12) -0.0113(12)
C15 0.0473(18) 0.0242(15) 0.0180(14) -0.0001(11) 0.0137(13) -0.0064(13)
C21 0.0374(16) 0.0185(13) 0.0199(14) -0.0042(11) 0.0030(12) -0.0060(12)
C22 0.0291(15) 0.0166(13) 0.0358(16) -0.0040(12) 0.0125(13) -0.0010(11)
C23 0.0325(16) 0.0112(12) 0.0338(16) 0.0028(11) -0.0008(12) 0.0034(11)
C24 0.0404(17) 0.0169(13) 0.0255(14) 0.0012(11) 0.0130(13) -0.0095(12)
C25 0.0201(13) 0.0217(14) 0.0363(16) -0.0064(12) 0.0064(12) -0.0074(11)
S1 0.0193(3) 0.0334(4) 0.0361(4) -0.0113(3) 0.0105(3) 0.0010(3)
C2 0.0384(17) 0.0268(15) 0.0329(16) -0.0081(13) 0.0178(14) -0.0032(13)
C3 0.0429(18) 0.0296(16) 0.0189(14) -0.0076(12) 0.0102(13) -0.0129(13)
S4 0.0244(4) 0.0276(4) 0.0184(3) 0.0015(3) -0.0012(3) -0.0037(3)

loop_
_atom_type_symbol
_atom_type_description
_atom_type_scat_dispersion_real
_atom_type_scat_dispersion_imag
_atom_type_scat_source
C C 0.0033 0.0016 'International Tables Vol C Tables 4.2.6.8 and 6.1.1.4'
H H 0.0000 0.0000 'International Tables Vol C Tables 4.2.6.8 and 6.1.1.4'
S S 0.1246 0.1234 'International Tables Vol C Tables 4.2.6.8 and 6.1.1.4'
V V 0.3005 0.5294 'International Tables Vol C Tables 4.2.6.8 and 6.1.1.4'

loop_
_geom_angle_atom_site_label_1
_geom_angle_atom_site_label_2
_geom_angle_atom_site_label_3
_geom_angle
C11 V1 C24 136.38(11)
C11 V1 C15 35.80(11)
C24 V1 C15 133.49(10)
C11 V1 C14 59.58(11)
C24 V1 C14 146.50(11)
C15 V1 C14 35.70(10)
C11 V1 C23 138.48(11)
C24 V1 C23 35.50(10)
C15 V1 C23 111.31(11)
C14 V1 C23 111.22(11)
C11 V1 C25 100.62(11)
C24 V1 C25 35.78(11)
C15 V1 C25 107.97(11)
C14 V1 C25 140.63(10)
C23 V1 C25 59.25(10)
C11 V1 C22 103.36(11)
C24 V1 C22 59.06(10)
C15 V1 C22 77.85(11)
C14 V1 C22 90.76(11)
C23 V1 C22 35.40(10)
C25 V1 C22 59.04(10)
C11 V1 C21 83.50(10)
C24 V1 C21 59.01(10)
C15 V1 C21 76.00(10)
C14 V1 C21 105.54(10)
C23 V1 C21 58.88(10)
C25 V1 C21 35.31(10)
C22 V1 C21 35.33(10)
C11 V1 C12 35.31(11)
C24 V1 C12 154.18(11)
C15 V1 C12 58.59(10)
C14 V1 C12 58.50(11)
C23 V1 C12 169.15(11)
C25 V1 C12 125.55(11)
C22 V1 C12 135.88(11)
C21 V1 C12 118.29(10)
C11 V1 C13 58.75(11)
C24 V1 C13 164.71(11)
C15 V1 C13 58.54(10)
C14 V1 C13 35.06(10)
C23 V1 C13 138.39(11)
C25 V1 C13 158.98(11)
C22 V1 C13 125.76(11)
C21 V1 C13 134.47(10)
C12 V1 C13 34.74(11)
C11 V1 S1 96.58(9)
C24 V1 S1 80.98(8)
C15 V1 S1 131.91(8)
C14 V1 S1 131.10(8)
C23 V1 S1 113.47(8)
C25 V1 S1 81.24(7)
C22 V1 S1 137.94(8)
C21 V1 S1 113.78(8)
C12 V1 S1 77.37(8)
C13 V1 S1 96.26(8)
C11 V1 S4 135.62(8)
C24 V1 S4 87.38(8)
C15 V1 S4 124.25(8)
C14 V1 S4 88.70(8)
C23 V1 S4 79.21(8)
C25 V1 S4 122.42(8)
C22 V1 S4 107.52(8)
C21 V1 S4 138.09(7)
C12 V1 S4 102.88(8)
C13 V1 S4 77.34(8)
S1 V1 S4 81.14(3)
C12 C11 C15 107.5(3)
C12 C11 V1 74.37(16)
C15 C11 V1 72.27(16)
C12 C11 H11 126.3
C15 C11 H11 126.3
V1 C11 H11 119.0
C13 C12 C11 108.3(3)
C13 C12 V1 72.78(16)
C11 C12 V1 70.31(16)
C13 C12 H12 125.8
C11 C12 H12 125.8
V1 C12 H12 122.7
C12 C13 C14 108.2(3)
C12 C13 V1 72.48(16)
C14 C13 V1 70.65(15)
C12 C13 H13 125.9
C14 C13 H13 125.9
V1 C13 H13 122.6
C13 C14 C15 107.8(3)
C13 C14 V1 74.29(16)
C15 C14 V1 71.95(15)
C13 C14 H14 126.1
C15 C14 H14 126.1
V1 C14 H14 119.5
C14 C15 C11 108.1(3)
C14 C15 V1 72.35(15)
C11 C15 V1 71.93(16)
C14 C15 H15 126.0
C11 C15 H15 126.0
V1 C15 H15 121.5
C25 C21 C22 108.3(2)
C25 C21 V1 71.87(15)
C22 C21 V1 72.18(15)
C25 C21 H21 125.8
C22 C21 H21 125.8
V1 C21 H21 121.8
C23 C22 C21 107.8(3)
C23 C22 V1 71.72(15)
C21 C22 V1 72.49(16)
C23 C22 H22 126.1
C21 C22 H22 126.1
V1 C22 H22 121.4
C24 C23 C22 108.2(3)
C24 C23 V1 71.94(15)
C22 C23 V1 72.88(16)
C24 C23 H23 125.9
C22 C23 H23 125.9
V1 C23 H23 121.0
C23 C24 C25 108.1(3)
C23 C24 V1 72.56(15)
C25 C24 V1 72.67(15)
C23 C24 H24 125.9
C25 C24 H24 125.9
V1 C24 H24 120.6
C21 C25 C24 107.5(3)
C21 C25 V1 72.82(15)
C24 C25 V1 71.54(15)
C21 C25 H25 126.2
C24 C25 H25 126.2
V1 C25 H25 121.2
C2 S1 V1 100.07(10)
C3 C2 S1 121.2(2)
C3 C2 H2 119.4
S1 C2 H2 119.4
C2 C3 S4 121.6(2)
C2 C3 H3 119.2
S4 C3 H3 119.2
C3 S4 V1 99.27(10)

loop_
_geom_bond_atom_site_label_1
_geom_bond_atom_site_label_2
_geom_bond_distance
V1 C11 2.282(3)
V1 C24 2.284(3)
V1 C15 2.287(3)
V1 C14 2.292(3)
V1 C23 2.292(3)
V1 C25 2.299(3)
V1 C22 2.307(3)
V1 C21 2.311(3)
V1 C12 2.334(3)
V1 C13 2.338(3)
V1 S1 2.4122(8)
V1 S4 2.4375(8)
C11 C12 1.401(4)
C11 C15 1.404(4)
C11 H11 0.9500
C12 C13 1.395(4)
C12 H12 0.9500
C13 C14 1.395(4)
C13 H13 0.9500
C14 C15 1.403(4)
C14 H14 0.9500
C15 H15 0.9500
C21 C25 1.398(4)
C21 C22 1.401(4)
C21 H21 0.9500
C22 C23 1.398(4)
C22 H22 0.9500
C23 C24 1.395(4)
C23 H23 0.9500
C24 C25 1.408(4)
C24 H24 0.9500
C25 H25 0.9500
S1 C2 1.742(3)
C2 C3 1.329(4)
C2 H2 0.9500
C3 S4 1.758(3)
C3 H3 0.9500

loop_
_geom_torsion_atom_site_label_1
_geom_torsion_atom_site_label_2
_geom_torsion_atom_site_label_3
_geom_torsion_atom_site_label_4
_geom_torsion
C24 V1 C11 C12 -140.89(19)
C15 V1 C11 C12 114.6(3)
C14 V1 C11 C12 77.3(2)
C23 V1 C11 C12 165.61(18)
C25 V1 C11 C12 -139.34(19)
C22 V1 C11 C12 160.22(18)
C21 V1 C11 C12 -170.4(2)
C13 V1 C11 C12 36.27(18)
S1 V1 C11 C12 -57.07(18)
S4 V1 C11 C12 27.0(2)
C24 V1 C11 C15 104.5(2)
C14 V1 C11 C15 -37.27(17)
C23 V1 C11 C15 51.0(2)
C25 V1 C11 C15 106.05(18)
C22 V1 C11 C15 45.62(19)
C21 V1 C11 C15 75.04(18)
C12 V1 C11 C15 -114.6(3)
C13 V1 C11 C15 -78.33(19)
S1 V1 C11 C15 -171.67(16)
S4 V1 C11 C15 -87.63(19)
C15 C11 C12 C13 1.9(3)
V1 C11 C12 C13 -63.3(2)
C15 C11 C12 V1 65.20(19)
C11 V1 C12 C13 117.4(3)
C24 V1 C12 C13 -155.0(2)
C15 V1 C12 C13 78.89(19)
C14 V1 C12 C13 36.78(17)
C23 V1 C12 C13 56.4(6)
C25 V1 C12 C13 169.34(17)
C22 V1 C12 C13 89.2(2)
C21 V1 C12 C13 128.32(18)
S1 V1 C12 C13 -121.27(17)
S4 V1 C12 C13 -43.58(18)
C24 V1 C12 C11 87.6(3)
C15 V1 C12 C11 -38.54(18)
C14 V1 C12 C11 -80.7(2)
C23 V1 C12 C11 -61.0(6)
C25 V1 C12 C11 51.9(2)
C22 V1 C12 C11 -28.2(3)
C21 V1 C12 C11 10.9(2)
C13 V1 C12 C11 -117.4(3)
S1 V1 C12 C11 121.30(19)
S4 V1 C12 C11 -161.01(17)
C11 C12 C13 C14 -0.3(3)
V1 C12 C13 C14 -61.98(19)
C11 C12 C13 V1 61.7(2)
C11 V1 C13 C12 -36.88(18)
C24 V1 C13 C12 135.7(4)
C15 V1 C13 C12 -79.06(19)
C14 V1 C13 C12 -117.3(3)
C23 V1 C13 C12 -166.35(18)
C25 V1 C13 C12 -24.8(4)
C22 V1 C13 C12 -120.92(19)
C21 V1 C13 C12 -75.5(2)
S1 V1 C13 C12 57.04(17)
S4 V1 C13 C12 136.47(18)
C11 V1 C13 C14 80.4(2)
C24 V1 C13 C14 -107.0(4)
C15 V1 C13 C14 38.23(17)
C23 V1 C13 C14 -49.1(2)
C25 V1 C13 C14 92.5(3)
C22 V1 C13 C14 -3.6(2)
C21 V1 C13 C14 41.8(2)
C12 V1 C13 C14 117.3(3)
S1 V1 C13 C14 174.34(17)
S4 V1 C13 C14 -106.23(18)
C12 C13 C14 C15 -1.5(3)
V1 C13 C14 C15 -64.63(19)
C12 C13 C14 V1 63.1(2)
C11 V1 C14 C13 -77.8(2)
C24 V1 C14 C13 152.8(2)
C15 V1 C14 C13 -115.2(3)
C23 V1 C14 C13 147.45(18)
C25 V1 C14 C13 -145.59(19)
C22 V1 C14 C13 177.06(19)
C21 V1 C14 C13 -150.42(18)
C12 V1 C14 C13 -36.44(17)
S1 V1 C14 C13 -7.5(2)
S4 V1 C14 C13 69.56(17)
C11 V1 C14 C15 37.37(18)
C24 V1 C14 C15 -92.0(2)
C23 V1 C14 C15 -97.33(19)
C25 V1 C14 C15 -30.4(3)
C22 V1 C14 C15 -67.72(19)
C21 V1 C14 C15 -35.2(2)
C12 V1 C14 C15 78.78(19)
C13 V1 C14 C15 115.2(3)
S1 V1 C14 C15 107.75(17)
S4 V1 C14 C15 -175.22(18)
C13 C14 C15 C11 2.7(3)
V1 C14 C15 C11 -63.5(2)
C13 C14 C15 V1 66.18(19)
C12 C11 C15 C14 -2.8(3)
V1 C11 C15 C14 63.77(19)
C12 C11 C15 V1 -66.6(2)
C11 V1 C15 C14 -116.5(3)
C24 V1 C15 C14 130.51(19)
C23 V1 C15 C14 97.07(19)
C25 V1 C15 C14 160.30(18)
C22 V1 C15 C14 108.84(19)
C21 V1 C15 C14 145.1(2)
C12 V1 C15 C14 -78.5(2)
C13 V1 C15 C14 -37.53(18)
S1 V1 C15 C14 -105.36(18)
S4 V1 C15 C14 5.8(2)
C24 V1 C15 C11 -113.0(2)
C14 V1 C15 C11 116.5(3)
C23 V1 C15 C11 -146.43(18)
C25 V1 C15 C11 -83.20(19)
C22 V1 C15 C11 -134.66(19)
C21 V1 C15 C11 -98.41(19)
C12 V1 C15 C11 38.01(18)
C13 V1 C15 C11 78.97(19)
S1 V1 C15 C11 11.1(2)
S4 V1 C15 C11 122.29(16)
C11 V1 C21 C25 118.81(18)
C24 V1 C21 C25 -37.88(17)
C15 V1 C21 C25 154.42(19)
C14 V1 C21 C25 174.70(17)
C23 V1 C21 C25 -79.57(18)
C22 V1 C21 C25 -116.9(2)
C12 V1 C21 C25 112.49(18)
C13 V1 C21 C25 151.29(18)
S1 V1 C21 C25 24.45(18)
S4 V1 C21 C25 -79.4(2)
C11 V1 C21 C22 -124.26(18)
C24 V1 C21 C22 79.05(18)
C15 V1 C21 C22 -88.65(18)
C14 V1 C21 C22 -68.37(18)
C23 V1 C21 C22 37.36(17)
C25 V1 C21 C22 116.9(2)
C12 V1 C21 C22 -130.58(17)
C13 V1 C21 C22 -91.8(2)
S1 V1 C21 C22 141.38(15)
S4 V1 C21 C22 37.6(2)
C25 C21 C22 C23 -0.2(3)
V1 C21 C22 C23 -63.45(19)
C25 C21 C22 V1 63.21(19)
C11 V1 C22 C23 173.83(17)
C24 V1 C22 C23 37.35(17)
C15 V1 C22 C23 -160.85(19)
C14 V1 C22 C23 -127.33(18)
C25 V1 C22 C23 79.33(18)
C21 V1 C22 C23 116.3(2)
C12 V1 C22 C23 -169.86(17)
C13 V1 C22 C23 -125.25(18)
S1 V1 C22 C23 57.8(2)
S4 V1 C22 C23 -38.46(18)
C11 V1 C22 C21 57.56(18)
C24 V1 C22 C21 -78.92(18)
C15 V1 C22 C21 82.88(18)
C14 V1 C22 C21 116.41(18)
C23 V1 C22 C21 -116.3(2)
C25 V1 C22 C21 -36.93(16)
C12 V1 C22 C21 73.9(2)
C13 V1 C22 C21 118.49(18)
S1 V1 C22 C21 -58.5(2)
S4 V1 C22 C21 -154.72(15)
C21 C22 C23 C24 0.2(3)
V1 C22 C23 C24 -63.72(19)
C21 C22 C23 V1 63.95(19)
C11 V1 C23 C24 107.3(2)
C15 V1 C23 C24 136.50(18)
C14 V1 C23 C24 174.90(17)
C25 V1 C23 C24 37.68(17)
C22 V1 C23 C24 116.4(2)
C21 V1 C23 C24 79.09(19)
C12 V1 C23 C24 157.0(5)
C13 V1 C23 C24 -157.36(17)
S1 V1 C23 C24 -25.48(19)
S4 V1 C23 C24 -100.78(17)
C11 V1 C23 C22 -9.1(3)
C24 V1 C23 C22 -116.4(2)
C15 V1 C23 C22 20.1(2)
C14 V1 C23 C22 58.53(19)
C25 V1 C23 C22 -78.68(18)
C21 V1 C23 C22 -37.28(17)
C12 V1 C23 C22 40.7(6)
C13 V1 C23 C22 86.3(2)
S1 V1 C23 C22 -141.84(15)
S4 V1 C23 C22 142.86(17)
C22 C23 C24 C25 -0.1(3)
V1 C23 C24 C25 -64.46(19)
C22 C23 C24 V1 64.33(19)
C11 V1 C24 C23 -113.4(2)
C15 V1 C24 C23 -62.1(2)
C14 V1 C24 C23 -8.6(3)
C25 V1 C24 C23 -116.1(3)
C22 V1 C24 C23 -37.24(17)
C21 V1 C24 C23 -78.69(19)
C12 V1 C24 C23 -170.3(2)
C13 V1 C24 C23 75.8(5)
S1 V1 C24 C23 156.45(18)
S4 V1 C24 C23 75.02(17)
C11 V1 C24 C25 2.6(3)
C15 V1 C24 C25 53.9(2)
C14 V1 C24 C25 107.4(2)
C23 V1 C24 C25 116.1(3)
C22 V1 C24 C25 78.81(18)
C21 V1 C24 C25 37.36(17)
C12 V1 C24 C25 -54.2(3)
C13 V1 C24 C25 -168.2(4)
S1 V1 C24 C25 -87.49(16)
S4 V1 C24 C25 -168.93(16)
C22 C21 C25 C24 0.2(3)
V1 C21 C25 C24 63.57(18)
C22 C21 C25 V1 -63.40(19)
C23 C24 C25 C21 0.0(3)
V1 C24 C25 C21 -64.41(19)
C23 C24 C25 V1 64.39(18)
C11 V1 C25 C21 -62.35(18)
C24 V1 C25 C21 115.8(2)
C15 V1 C25 C21 -26.13(19)
C14 V1 C25 C21 -8.1(3)
C23 V1 C25 C21 78.44(18)
C22 V1 C25 C21 36.96(16)
C12 V1 C25 C21 -89.93(19)
C13 V1 C25 C21 -72.8(3)
S1 V1 C25 C21 -157.47(17)
S4 V1 C25 C21 128.95(15)
C11 V1 C25 C24 -178.17(18)
C15 V1 C25 C24 -141.95(17)
C14 V1 C25 C24 -123.9(2)
C23 V1 C25 C24 -37.38(17)
C22 V1 C25 C24 -78.86(19)
C21 V1 C25 C24 -115.8(2)
C12 V1 C25 C24 154.26(17)
C13 V1 C25 C24 171.3(3)
S1 V1 C25 C24 86.72(16)
S4 V1 C25 C24 13.13(19)
C11 V1 S1 C2 102.13(13)
C24 V1 S1 C2 -121.85(13)
C15 V1 S1 C2 95.59(15)
C14 V1 S1 C2 47.28(15)
C23 V1 S1 C2 -107.20(14)
C25 V1 S1 C2 -158.09(13)
C22 V1 S1 C2 -139.50(16)
C21 V1 S1 C2 -172.09(13)
C12 V1 S1 C2 72.31(14)
C13 V1 S1 C2 42.97(13)
S4 V1 S1 C2 -33.12(11)
V1 S1 C2 C3 30.3(3)
S1 C2 C3 S4 -2.0(4)
C2 C3 S4 V1 -27.1(3)
C11 V1 S4 C3 -58.27(16)
C24 V1 S4 C3 113.39(13)
C15 V1 S4 C3 -103.26(14)
C14 V1 S4 C3 -99.89(13)
C23 V1 S4 C3 148.21(13)
C25 V1 S4 C3 105.75(13)
C22 V1 S4 C3 169.73(12)
C21 V1 S4 C3 148.04(15)
C12 V1 S4 C3 -42.66(13)
C13 V1 S4 C3 -66.41(13)
S1 V1 S4 C3 32.11(10)
